data_9011590
loop_
_publ_author_name
'Kudoh, Y.'
'Takeda, H.'

_publ_section_title
;
 Single crystal X-ray diffraction study on the bond compressibility
 of fayalite, Fe~2~SiO~4~ and rutile, TiO~2~ under high pressure
 Sample: P = 67 kbar
;
_journal_name_full 'Physica B+C'
_journal_page_first 333
_journal_page_last 336
_journal_paper_doi 10.1016/0378-4363(86)90591-7
_journal_volume 140
_journal_year 1986
_chemical_formula_sum 'Fe2 O4 Si'
_chemical_name_mineral Fayalite
_space_group_IT_number 62
_symmetry_space_group_name_Hall '-P 2c 2ab'
_symmetry_space_group_name_H-M 'P b n m'
_cell_angle_alpha 90
_cell_angle_beta 90
_cell_angle_gamma 90
_cell_length_a 4.773
_cell_length_b 10.252
_cell_length_c 6.026
_cell_formula_units_Z 4
_cell_volume 294.869
_database_code_amcsd 0015001
_diffrn_ambient_pressure 6.7e+06
_exptl_crystal_density_diffrn 4.590
_cod_original_formula_sum 'Fe2 Si O4'
_cod_database_code 9011590

loop_
_space_group_symop_operation_xyz
x,y,z
x,y,1/2-z
-x,-y,1/2+z
1/2+x,1/2-y,1/2+z
1/2-x,1/2+y,1/2-z
1/2-x,1/2+y,z
1/2+x,1/2-y,-z
-x,-y,-z

loop_
_atom_site_label
_atom_site_fract_x
_atom_site_fract_y
_atom_site_fract_z
_atom_site_U_iso_or_equiv
Fe1 0.00000 0.00000 0.00000 0.00595
Fe2 0.98400 0.27920 0.25000 0.00595
Si 0.42810 0.09560 0.25000 0.00367
O1 0.76770 0.08760 0.25000 0.00671
O2 0.20790 0.44890 0.25000 0.01241
O3 0.28890 0.16280 0.04030 0.00608

loop_
_cod_related_entry_id
_cod_related_entry_database
_cod_related_entry_code
1 AMCSD 0015001
